data_2105999
loop_
_publ_author_name
'Wolf, Hilke'
'J\/orgensen, Mads R. V.'
'Chen, Yu-Sheng'
'Herbst-Irmer, Regine'
'Stalke, Dietmar'

_publ_section_title
;
 Charge density investigations on [2,2]-paracyclophane -- in data we trust
;
_journal_issue 1
_journal_name_full 'Acta Crystallographica Section B'
_journal_page_first
;
;
_journal_paper_doi 10.1107/S2052520614026080
_journal_volume 71
_journal_year 2015
_chemical_formula_moiety 'C16 H16'
_chemical_formula_sum 'C16 H16'
_chemical_formula_weight 208.29
_chemical_name_common paracyclophane
_chemical_name_systematic
;
[2,2]-Paracyclophane
;
_space_group_crystal_system tetragonal
_space_group_IT_number 118
_space_group_name_Hall 'P -4 -2n'
_space_group_name_H-M_alt 'P -4 n 2'
_symmetry_space_group_name_Hall 'P -4 -2n'
_symmetry_space_group_name_H-M 'P -4 n 2'
_audit_conform_dict_location ftp://ftp.iucr.org/pub/cif_core.dic
_audit_conform_dict_name cif_core.dic
_audit_conform_dict_version 2.3
_audit_creation_date '02-Oct-10 T16:17:14-00:00'
_audit_creation_method 'XD routine XDCIF'
_cell_angle_alpha 90
_cell_angle_beta 90
_cell_angle_gamma 90
_cell_formula_units_Z 2
_cell_length_a 7.66190(10)
_cell_length_b 7.66190(10)
_cell_length_c 9.1830(2)
_cell_measurement_temperature 15
_cell_volume 539.085(15)
_computing_cell_refinement 'SAINT V8.30C'
_computing_data_collection ApexII
_computing_data_reduction 'SAINT V8.30C'
_computing_molecular_graphics 'Volkov et al, (2006)'
_computing_publication_material 'Volkov et al, (2006)'
_computing_structure_refinement 'Volkov et al, (2006)'
_computing_structure_solution 'SHELXS in SHELXTL Version 2008/4'
_diffrn_ambient_temperature 15(2)
_diffrn_measured_fraction_theta_full 1.000
_diffrn_measured_fraction_theta_max 1.000
_diffrn_measurement_device_type 'ApexII CCD'
_diffrn_measurement_method 'phi scans'
_diffrn_radiation_type synchrotron
_diffrn_radiation_wavelength 0.3936
_diffrn_reflns_av_R_equivalents 0.0564
_diffrn_reflns_av_unetI/netI 0.0262
_diffrn_reflns_Laue_measured_fraction_full 1.000
_diffrn_reflns_Laue_measured_fraction_max 1.000
_diffrn_reflns_limit_h_max 19
_diffrn_reflns_limit_h_min -14
_diffrn_reflns_limit_k_max 18
_diffrn_reflns_limit_k_min -14
_diffrn_reflns_limit_l_max 22
_diffrn_reflns_limit_l_min -22
_diffrn_reflns_number 41593
_diffrn_reflns_point_group_measured_fraction_full 1.000
_diffrn_reflns_point_group_measured_fraction_max 1.000
_diffrn_reflns_theta_full 13.660
_diffrn_reflns_theta_max 29.441
_diffrn_reflns_theta_min 1.917
_diffrn_source 15-ID-B,APS
_exptl_absorpt_coefficient_mu 0.072
_exptl_absorpt_correction_T_max 0.9999
_exptl_absorpt_correction_T_min 0.9361
_exptl_absorpt_correction_type multi-scan
_exptl_absorpt_process_details SADABS-2014/2,Sheldrick
_exptl_crystal_colour colorless
_exptl_crystal_density_diffrn 1.282
_exptl_crystal_description block
_exptl_crystal_F_000 224
_exptl_crystal_size_max 0.120
_exptl_crystal_size_mid 0.110
_exptl_crystal_size_min 0.100
_refine_ls_extinction_method none
_refine_ls_goodness_of_fit_ref 1.364
_refine_ls_matrix_type full
_refine_ls_number_parameters 118
_refine_ls_number_reflns 4388
_refine_ls_number_restraints 0
_refine_ls_R_factor_all 0.017
_refine_ls_R_factor_gt 0.017
_refine_ls_shift/su_max 0
_refine_ls_structure_factor_coef Fsqd
_refine_ls_weighting_details
;    calc w2 = q/[s^2^(Fo^2^) + (0.01 P)^2^ + 0.00 P + 0.00 + 0.00 sin(th)]
     where P = (0.3333 Fo^2^ + 0.6667 Fc^2^)
           q = 1.0
;
_refine_ls_weighting_scheme calc
_refine_ls_wR_factor_ref 0.035
_reflns_Friedel_coverage 0.838
_reflns_Friedel_fraction_full 1.000
_reflns_Friedel_fraction_max 0.999
_reflns_number_gt 4303
_reflns_number_total 4407
_reflns_threshold_expression 'I > 2\s(I)'
_cod_data_source_file bm5068sup1.cif
_cod_data_source_block aps1
_cod_database_code 2105999
_cod_database_fobs_code 2105999
_publcif_datablock.id {f1a077a2-b99f-4c14-9369-b2a9d3caa516}

loop_
_space_group_symop_id
_space_group_symop_operation_xyz
1 +X,+Y,+Z
2 -X,-Y,+Z
3 +Y,-X,-Z
4 -Y,+X,-Z
5 1/2+X,1/2-Y,1/2+Z
6 1/2-X,1/2+Y,1/2+Z
7 1/2+Y,1/2+X,1/2-Z
8 1/2-Y,1/2-X,1/2-Z

loop_
_atom_local_axes_atom_label
_atom_local_axes_atom0
_atom_local_axes_ax1
_atom_local_axes_atom1
_atom_local_axes_atom2
_atom_local_axes_ax2
C(1) C(3) Z C(1) C(2) Y
C(2) C(4) X C(2) C(1) Y
C(3) C(1) Z C(3) DUM2 Y
C(4) C(2) -X C(4) DUM1 Y
H(2) C(2) Z H(2) C(1) X
H(4) C(4) Z H(4) C(2) Y
H(31) C(3) Z H(31) C(1) X
H(32) C(3) Z H(32) C(1) X

loop_
_atom_rho_multipole_atom_label
_atom_rho_multipole_coeff_Pv
_atom_rho_multipole_coeff_P00
_atom_rho_multipole_coeff_P11
_atom_rho_multipole_coeff_P1-1
_atom_rho_multipole_coeff_P10
_atom_rho_multipole_coeff_P20
_atom_rho_multipole_coeff_P21
_atom_rho_multipole_coeff_P2-1
_atom_rho_multipole_coeff_P22
_atom_rho_multipole_coeff_P2-2
_atom_rho_multipole_coeff_P30
_atom_rho_multipole_coeff_P31
_atom_rho_multipole_coeff_P3-1
_atom_rho_multipole_coeff_P32
_atom_rho_multipole_coeff_P3-2
_atom_rho_multipole_coeff_P33
_atom_rho_multipole_coeff_P3-3
_atom_rho_multipole_coeff_P40
_atom_rho_multipole_coeff_P41
_atom_rho_multipole_coeff_P4-1
_atom_rho_multipole_coeff_P42
_atom_rho_multipole_coeff_P4-2
_atom_rho_multipole_coeff_P43
_atom_rho_multipole_coeff_P4-3
_atom_rho_multipole_coeff_P44
_atom_rho_multipole_coeff_P4-4
_atom_rho_multipole_kappa
_atom_rho_multipole_kappa_prime0
_atom_rho_multipole_kappa_prime1
_atom_rho_multipole_kappa_prime2
_atom_rho_multipole_kappa_prime3
_atom_rho_multipole_kappa_prime4
_atom_rho_multipole_radial_slater_n0
_atom_rho_multipole_radial_slater_zeta0
_atom_rho_multipole_radial_slater_n1
_atom_rho_multipole_radial_slater_zeta1
_atom_rho_multipole_radial_slater_n2
_atom_rho_multipole_radial_slater_zeta2
_atom_rho_multipole_radial_slater_n3
_atom_rho_multipole_radial_slater_zeta3
_atom_rho_multipole_radial_slater_n4
_atom_rho_multipole_radial_slater_zeta4
C(1) 4.01(3) 0 0.053(6) 0.036(9) -0.050(7) 0.055(6) -0.034(5) -0.002(7) -0.120(5) -0.024(7) 0.226(7) -0.004(6) -0.006(10) 0.130(7) 0.033(11) -0.042(6) 0.008(8) 0.027(9) 0.021(8) -0.014(12) 0.000(8) -0.007(11) 0.025(8) 0.019(12) 0.033(8) 0.007(9) 0.991(3) 0.998104 0.998104 0.998104 0.998104 0.998104 2 3.1762 2 3.1762 2 3.1762 3 3.1762 4 3.1762
C(2) 4.107(15) 0 0.017(5) 0.000(5) -0.009(5) -0.165(4) 0.023(3) 0.028(4) 0.014(4) -0.006(4) 0.008(4) 0.008(4) 0.014(5) 0.018(4) -0.043(4) 0.257(4) -0.016(4) 0.015(6) 0.001(5) 0.015(5) 0.012(6) -0.009(5) -0.017(5) 0.008(5) -0.013(6) -0.006(5) 0.991(2) 0.972976 0.972976 0.972976 0.972976 0.972976 2 3.1762 2 3.1762 2 3.1762 3 3.1762 4 3.1762
C(3) 4.51(3) 0 0.055(13) -0.057(8) 0.016(7) 0.024(6) -0.033(10) 0.091(7) 0.035(6) -0.003(9) 0.308(9) 0.012(12) -0.015(7) -0.025(8) 0.057(13) -0.008(12) -0.232(8) 0.079(10) -0.032(14) -0.018(9) -0.072(9) -0.023(14) -0.013(14) 0.164(10) 0.035(9) 0.076(12) 0.954(3) 0.917505 0.917505 0.917505 0.917505 0.917505 2 3.1762 2 3.1762 2 3.1762 3 3.1762 4 3.1762
C(4) 4.1066 0 0.0173 0.0003 -0.0088 -0.1648 0.0225 0.0284 0.0142 -0.0064 0.0082 0.008 0.014 0.0175 -0.0432 0.2565 -0.0163 0.0145 0.0011 0.0148 0.0115 -0.0092 -0.0167 0.0084 -0.0131 -0.0058 0.991(2) 0.972976 0.972976 0.972976 0.972976 0.972976 2 3.1762 2 3.1762 2 3.1762 3 3.1762 4 3.1762
H(2) 0.835(8) 0 0 0 0.127(5) 0 0 0 0 0 0 0 0 0 0 0 0 0 0 0 0 0 0 0 0 0 1.1 1.18 1.18 1.18 1.18 1.18 0 2 1 2 2 2 3 2 4 2
H(4) 0.8348 0 0 0 0.1274 0 0 0 0 0 0 0 0 0 0 0 0 0 0 0 0 0 0 0 0 0 1.1 1.18 1.18 1.18 1.18 1.18 0 2 1 2 2 2 3 2 4 2
H(31) 0.797(10) 0 0 0 0.092(6) 0 0 0 0 0 0 0 0 0 0 0 0 0 0 0 0 0 0 0 0 0 1.1 1.18 1.18 1.18 1.18 1.18 0 2 1 2 2 2 3 2 4 2
H(32) 0.7968 0 0 0 0.0919 0 0 0 0 0 0 0 0 0 0 0 0 0 0 0 0 0 0 0 0 0 1.1 1.18 1.18 1.18 1.18 1.18 0 2 1 2 2 2 3 2 4 2

loop_
_atom_site_aniso_label
_atom_site_aniso_U_11
_atom_site_aniso_U_22
_atom_site_aniso_U_33
_atom_site_aniso_U_23
_atom_site_aniso_U_13
_atom_site_aniso_U_12
C(1) 0.00596(3) 0.00588(3) 0.00599(2) -0.000110(18) 0.000035(18) -0.00034(2)
C(2) 0.00590(3) 0.00688(3) 0.00717(2) 0.000362(19) -0.000495(18) 0.00098(2)
C(3) 0.00896(3) 0.00827(3) 0.00570(2) -0.00060(2) 0.00007(2) -0.00212(3)
C(4) 0.00585(3) 0.00689(3) 0.00727(2) -0.00045(2) 0.000398(19) 0.00102(2)

loop_
_atom_site_label
_atom_site_fract_x
_atom_site_fract_y
_atom_site_fract_z
_atom_site_U_iso_or_equiv
_atom_site_occupancy
_atom_site_symmetry_multiplicity
C(1) 0.123238(14) 0.633459(13) 0.903296(9) 0.006 1 8
C(2) 0.250865(13) 0.535576(14) 0.831254(11) 0.007 1 8
C(3) 0.061543(15) 0.583712(15) 1.053621(10) 0.008 1 8
C(4) 0.255142(13) 0.529920(14) 0.679587(11) 0.007 1 8
H(2) 0.326973 0.442252 0.891537 0.008122(18) 1 8
H(4) 0.342341 0.440429 0.626098 0.008119(17) 1 8
H(31) -0.015446 0.686262 1.103749 0.01013(2) 1 8
H(32) 0.172274 0.554779 1.123202 0.01013(2) 1 8

loop_
_atom_type_symbol
_atom_type_description
_atom_type_scat_dispersion_real
_atom_type_scat_dispersion_imag
_atom_type_scat_source
C C -0.0020 0.0005 'International Tables Vol C Tables 4.2.6.8 and 6.1.1.4'
H H 0.0000 0.0000 'International Tables Vol C Tables 4.2.6.8 and 6.1.1.4'

loop_
_geom_angle_atom_site_label_1
_geom_angle_atom_site_label_2
_geom_angle_atom_site_label_3
_geom_angle
_geom_angle_site_symmetry_1
_geom_angle_site_symmetry_2
_geom_angle_site_symmetry_3
_geom_angle_publ_flag
C(2) C(1) C(3) 121.102(9) 1_555 1_555 1_555 yes
C(2) C(1) C(4) 117.195(8) 1_555 1_555 7_456 yes
C(3) C(1) C(4) 120.391(9) 1_555 1_555 7_456 yes
C(1) C(2) C(4) 120.380(9) 1_555 1_555 1_555 yes
C(1) C(2) H(2) 119.463(9) 1_555 1_555 1_555 yes
C(4) C(2) H(2) 118.730(10) 1_555 1_555 1_555 yes
C(1) C(3) H(31) 112.070(9) 1_555 1_555 1_555 yes
C(1) C(3) H(32) 110.219(9) 1_555 1_555 1_555 yes
H(31) C(3) H(32) 108.858(8) 1_555 1_555 1_555 yes
C(1) C(4) C(2) 120.780(9) 7_456 1_555 1_555 yes
C(1) C(4) H(4) 119.393(9) 7_456 1_555 1_555 yes
C(2) C(4) H(4) 119.377(10) 1_555 1_555 1_555 yes

loop_
_geom_bond_atom_site_label_1
_geom_bond_atom_site_label_2
_geom_bond_distance
_geom_bond_site_symmetry_1
_geom_bond_site_symmetry_2
_geom_bond_publ_flag
C(1) C(2) 1.39869(15) 1_555 1_555 yes
C(1) C(3) 1.50809(12) 1_555 1_555 yes
C(1) C(4) 1.39991(15) 1_555 7_456 yes
C(2) C(4) 1.39382(12) 1_555 1_555 yes
C(2) H(2) 1.07600(10) 1_555 1_555 yes
C(3) H(31) 1.08500(11) 1_555 1_555 yes
C(3) H(32) 1.08500(11) 1_555 1_555 yes
C(4) H(4) 1.07600(10) 1_555 1_555 yes
